data_7104918
loop_
_publ_author_name
'Li, Yi'
'Wang, Xue-Qiang'
'Zheng, Chao'
'You, Shu-Li'

_publ_section_title
;
 Highly enantioselective intramolecular Michael reactions by
 D-camphor-derived triazolium salts.
;
_journal_issue 39
_journal_name_full 'Chemical communications (Cambridge, England)'
_journal_page_first 5823
_journal_page_last 5825
_journal_paper_doi 10.1039/b914805a
_journal_year 2009
_chemical_formula_sum 'C19 H13 F3 O2'
_chemical_formula_weight 330.29
_chemical_name_systematic
;
?
;
_space_group_IT_number 14
_symmetry_cell_setting monoclinic
_symmetry_space_group_name_Hall '-P 2ybc'
_symmetry_space_group_name_H-M 'P 1 21/c 1'
_atom_sites_solution_hydrogens geom
_atom_sites_solution_primary direct
_atom_sites_solution_secondary difmap
_audit_creation_method SHELXL-97
_cell_angle_alpha 90.00
_cell_angle_beta 95.334(2)
_cell_angle_gamma 90.00
_cell_formula_units_Z 8
_cell_length_a 8.9074(11)
_cell_length_b 15.5638(19)
_cell_length_c 24.123(3)
_cell_measurement_reflns_used 2233
_cell_measurement_temperature 293(2)
_cell_measurement_theta_max 41.183
_cell_measurement_theta_min 5.088
_cell_volume 3329.7(7)
_computing_cell_refinement 'Bruker SMART'
_computing_data_collection 'Bruker SMART'
_computing_data_reduction 'Bruker SHELXTL'
_computing_molecular_graphics 'Bruker SHELXTL'
_computing_publication_material 'Bruker SHELXTL'
_computing_structure_refinement 'SHELXL-97 (Sheldrick, 1997)'
_computing_structure_solution 'SHELXS-97 (Sheldrick, 1990)'
_diffrn_ambient_temperature 293(2)
_diffrn_measured_fraction_theta_full 1.000
_diffrn_measured_fraction_theta_max 1.000
_diffrn_measurement_device_type 'CCD area detector'
_diffrn_measurement_method 'phi and omega scans'
_diffrn_radiation_monochromator graphite
_diffrn_radiation_source 'fine-focus sealed tube'
_diffrn_radiation_type MoK\a
_diffrn_radiation_wavelength 0.71073
_diffrn_reflns_av_R_equivalents 0.0551
_diffrn_reflns_av_sigmaI/netI 0.0633
_diffrn_reflns_limit_h_max 10
_diffrn_reflns_limit_h_min -7
_diffrn_reflns_limit_k_max 18
_diffrn_reflns_limit_k_min -18
_diffrn_reflns_limit_l_max 29
_diffrn_reflns_limit_l_min -29
_diffrn_reflns_number 17167
_diffrn_reflns_theta_full 25.50
_diffrn_reflns_theta_max 25.50
_diffrn_reflns_theta_min 1.56
_exptl_absorpt_coefficient_mu 0.107
_exptl_absorpt_correction_T_max 1.0000
_exptl_absorpt_correction_T_min 0.7964
_exptl_absorpt_correction_type empirical
_exptl_absorpt_process_details sadabs
_exptl_crystal_colour yellow
_exptl_crystal_density_diffrn 1.318
_exptl_crystal_density_method 'not measured'
_exptl_crystal_description prismatic
_exptl_crystal_F_000 1360
_exptl_crystal_size_max 0.403
_exptl_crystal_size_mid 0.352
_exptl_crystal_size_min 0.278
_refine_diff_density_max 0.211
_refine_diff_density_min -0.200
_refine_diff_density_rms 0.044
_refine_ls_extinction_method none
_refine_ls_goodness_of_fit_ref 1.033
_refine_ls_hydrogen_treatment constr
_refine_ls_matrix_type full
_refine_ls_number_parameters 433
_refine_ls_number_reflns 6205
_refine_ls_number_restraints 0
_refine_ls_restrained_S_all 1.033
_refine_ls_R_factor_all 0.1676
_refine_ls_R_factor_gt 0.0815
_refine_ls_shift/su_max 0.001
_refine_ls_shift/su_mean 0.000
_refine_ls_structure_factor_coef Fsqd
_refine_ls_weighting_details 'calc w=1/[\s^2^(Fo^2^)+(0.0966P)^2^+0.0000P] where P=(Fo^2^+2Fc^2^)/3'
_refine_ls_weighting_scheme calc
_refine_ls_wR_factor_gt 0.1924
_refine_ls_wR_factor_ref 0.2309
_reflns_number_gt 2884
_reflns_number_total 6205
_reflns_threshold_expression >2sigma(I)
_cod_data_source_file b914805a.txt
_cod_data_source_block cd28459
_cod_depositor_comments
;
The following automatic conversions were performed:
'_symmetry_cell_setting' value 'Monoclinic' changed to 'monoclinic'
according to '/home/saulius/struct/CIF-dictionaries/cif_core.dic'
dictionary named 'cif_core.dic' version 2.4.1 from 2010-06-29.

Automatic conversion script
Id: cif_fix_enum 1527 2010-12-29 10:47:43Z saulius 
;
_cod_original_sg_symbol_H-M P2(1)/c
_cod_database_code 7104918

loop_
_symmetry_equiv_pos_as_xyz
'x, y, z'
'-x, y+1/2, -z+1/2'
'-x, -y, -z'
'x, -y-1/2, z-1/2'

loop_
_atom_site_label
_atom_site_type_symbol
_atom_site_fract_x
_atom_site_fract_y
_atom_site_fract_z
_atom_site_U_iso_or_equiv
_atom_site_adp_type
_atom_site_occupancy
_atom_site_symmetry_multiplicity
_atom_site_calc_flag
_atom_site_refinement_flags
_atom_site_disorder_assembly
_atom_site_disorder_group
F1 F 0.3495(3) 0.5331(2) 0.47499(12) 0.1130(11) Uani 1 1 d . . .
F2 F 0.4415(3) 0.6454(2) 0.44113(15) 0.1369(13) Uani 1 1 d . . .
F3 F 0.4826(3) 0.5228(2) 0.40736(13) 0.1181(11) Uani 1 1 d . . .
F4 F 0.1359(3) 0.6066(2) 0.03343(12) 0.1195(12) Uani 1 1 d . . .
F5 F 0.0419(3) 0.5009(2) 0.07186(14) 0.1299(13) Uani 1 1 d . . .
F6 F 0.0089(3) 0.6259(2) 0.10166(13) 0.1144(11) Uani 1 1 d . . .
O1 O 0.0672(4) 0.63182(19) 0.28195(12) 0.0918(11) Uani 1 1 d . . .
O2 O -0.2440(4) 0.3034(2) 0.40797(17) 0.1201(14) Uani 1 1 d . . .
O3 O 0.4209(4) 0.51340(19) 0.22748(12) 0.0890(11) Uani 1 1 d . . .
O4 O 0.7390(4) 0.8376(2) 0.08652(18) 0.1229(14) Uani 1 1 d . . .
C1 C 0.3784(5) 0.5705(3) 0.4276(2) 0.0765(13) Uani 1 1 d . . .
C2 C 0.2386(4) 0.5803(2) 0.38896(17) 0.0530(10) Uani 1 1 d . . .
C3 C 0.2321(4) 0.5467(2) 0.33859(17) 0.0566(10) Uani 1 1 d . . .
H3 H 0.3129 0.5136 0.3293 0.068 Uiso 1 1 calc R . .
C4 C 0.1013(5) 0.5591(3) 0.29549(16) 0.0609(11) Uani 1 1 d . . .
C5 C 0.0213(5) 0.4841(3) 0.27117(16) 0.0599(11) Uani 1 1 d . . .
C6 C -0.1003(6) 0.4956(4) 0.23116(19) 0.0938(16) Uani 1 1 d . . .
H6 H -0.1299 0.5506 0.2198 0.113 Uiso 1 1 calc R . .
C7 C -0.1756(7) 0.4254(5) 0.2086(2) 0.119(2) Uani 1 1 d . . .
H7 H -0.2579 0.4330 0.1824 0.142 Uiso 1 1 calc R . .
C8 C -0.1311(8) 0.3437(4) 0.2243(3) 0.110(2) Uani 1 1 d . . .
H8 H -0.1807 0.2967 0.2073 0.133 Uiso 1 1 calc R . .
C9 C -0.0156(7) 0.3307(3) 0.2643(2) 0.1018(18) Uani 1 1 d . . .
H9 H 0.0114 0.2754 0.2759 0.122 Uiso 1 1 calc R . .
C10 C 0.0604(5) 0.4005(3) 0.28720(19) 0.0784(14) Uani 1 1 d . . .
H10 H 0.1404 0.3918 0.3142 0.094 Uiso 1 1 calc R . .
C11 C 0.1135(4) 0.6283(2) 0.41071(14) 0.0514(10) Uani 1 1 d . . .
C12 C 0.1164(6) 0.7166(3) 0.41439(17) 0.0716(13) Uani 1 1 d . . .
H12 H 0.1992 0.7465 0.4034 0.086 Uiso 1 1 calc R . .
C13 C -0.0007(7) 0.7613(3) 0.4339(2) 0.0879(17) Uani 1 1 d . . .
H13 H 0.0034 0.8209 0.4358 0.106 Uiso 1 1 calc R . .
C14 C -0.1220(6) 0.7193(3) 0.45042(19) 0.0849(15) Uani 1 1 d . . .
H14 H -0.2004 0.7500 0.4639 0.102 Uiso 1 1 calc R . .
C15 C -0.1292(5) 0.6313(3) 0.44724(16) 0.0679(12) Uani 1 1 d . . .
H15 H -0.2131 0.6028 0.4585 0.081 Uiso 1 1 calc R . .
C16 C -0.0130(4) 0.5840(2) 0.42748(14) 0.0486(10) Uani 1 1 d . . .
C17 C -0.0220(4) 0.4902(2) 0.42405(14) 0.0530(10) Uani 1 1 d . . .
H17 H 0.0694 0.4609 0.4263 0.064 Uiso 1 1 calc R . .
C18 C -0.1448(5) 0.4425(3) 0.41817(17) 0.0655(12) Uani 1 1 d . . .
H18 H -0.2387 0.4690 0.4158 0.079 Uiso 1 1 calc R . .
C19 C -0.1367(5) 0.3499(3) 0.41532(19) 0.0775(14) Uani 1 1 d . . .
H19 H -0.0418 0.3246 0.4195 0.093 Uiso 1 1 calc R . .
C20 C 0.1099(5) 0.5749(3) 0.0818(2) 0.0751(13) Uani 1 1 d . . .
C21 C 0.2498(4) 0.5639(2) 0.11966(16) 0.0493(10) Uani 1 1 d . . .
C22 C 0.2596(4) 0.5997(2) 0.17008(16) 0.0528(10) Uani 1 1 d . . .
H22 H 0.1815 0.6351 0.1793 0.063 Uiso 1 1 calc R . .
C23 C 0.3907(5) 0.5856(3) 0.21242(15) 0.0560(11) Uani 1 1 d . . .
C24 C 0.4762(5) 0.6616(3) 0.23553(15) 0.0600(11) Uani 1 1 d . . .
C25 C 0.5969(6) 0.6492(3) 0.27531(19) 0.0892(15) Uani 1 1 d . . .
H25 H 0.6222 0.5942 0.2879 0.107 Uiso 1 1 calc R . .
C26 C 0.6792(7) 0.7192(5) 0.2961(2) 0.117(2) Uani 1 1 d . . .
H26 H 0.7604 0.7115 0.3228 0.140 Uiso 1 1 calc R . .
C27 C 0.6409(8) 0.7993(5) 0.2774(3) 0.116(2) Uani 1 1 d . . .
H27 H 0.6966 0.8464 0.2914 0.139 Uiso 1 1 calc R . .
C28 C 0.5222(7) 0.8116(3) 0.2385(2) 0.0984(18) Uani 1 1 d . . .
H28 H 0.4971 0.8669 0.2262 0.118 Uiso 1 1 calc R . .
C29 C 0.4400(5) 0.7436(3) 0.21731(18) 0.0758(13) Uani 1 1 d . . .
H29 H 0.3593 0.7524 0.1906 0.091 Uiso 1 1 calc R . .
C30 C 0.3739(4) 0.5160(2) 0.09782(14) 0.0487(10) Uani 1 1 d . . .
C31 C 0.3656(5) 0.4269(3) 0.09467(16) 0.0678(12) Uani 1 1 d . . .
H31 H 0.2797 0.3994 0.1048 0.081 Uiso 1 1 calc R . .
C32 C 0.4807(7) 0.3787(3) 0.07699(19) 0.0798(15) Uani 1 1 d . . .
H32 H 0.4730 0.3191 0.0756 0.096 Uiso 1 1 calc R . .
C33 C 0.6070(6) 0.4187(3) 0.06134(17) 0.0754(14) Uani 1 1 d . . .
H33 H 0.6856 0.3863 0.0493 0.090 Uiso 1 1 calc R . .
C34 C 0.6177(5) 0.5068(3) 0.06342(15) 0.0631(11) Uani 1 1 d . . .
H34 H 0.7033 0.5336 0.0524 0.076 Uiso 1 1 calc R . .
C35 C 0.5022(4) 0.5565(2) 0.08184(14) 0.0493(10) Uani 1 1 d . . .
C36 C 0.5129(4) 0.6510(2) 0.08243(14) 0.0515(10) Uani 1 1 d . . .
H36 H 0.4223 0.6807 0.0822 0.062 Uiso 1 1 calc R . .
C37 C 0.6354(5) 0.6983(3) 0.08320(18) 0.0692(12) Uani 1 1 d . . .
H37 H 0.7282 0.6710 0.0831 0.083 Uiso 1 1 calc R . .
C38 C 0.6315(5) 0.7901(3) 0.08416(19) 0.0776(14) Uani 1 1 d . . .
H38 H 0.5369 0.8157 0.0828 0.093 Uiso 1 1 calc R . .

loop_
_atom_site_aniso_label
_atom_site_aniso_U_11
_atom_site_aniso_U_22
_atom_site_aniso_U_33
_atom_site_aniso_U_23
_atom_site_aniso_U_13
_atom_site_aniso_U_12
F1 0.076(2) 0.174(3) 0.084(2) 0.037(2) -0.0178(17) 0.0147(19)
F2 0.086(2) 0.124(3) 0.188(3) -0.017(2) -0.056(2) -0.033(2)
F3 0.0500(17) 0.172(3) 0.130(3) 0.002(2) -0.0038(18) 0.0267(19)
F4 0.086(2) 0.189(3) 0.079(2) 0.039(2) -0.0178(17) 0.017(2)
F5 0.092(2) 0.112(2) 0.174(3) -0.019(2) -0.052(2) -0.031(2)
F6 0.0477(16) 0.154(3) 0.139(3) -0.018(2) -0.0083(17) 0.0277(18)
O1 0.130(3) 0.062(2) 0.078(2) 0.0030(16) -0.021(2) 0.017(2)
O2 0.082(3) 0.093(3) 0.186(4) -0.022(2) 0.016(3) -0.040(2)
O3 0.131(3) 0.0563(19) 0.075(2) -0.0006(16) -0.018(2) 0.0107(19)
O4 0.089(3) 0.098(3) 0.185(4) -0.017(2) 0.028(3) -0.047(2)
C1 0.044(3) 0.091(4) 0.092(4) -0.003(3) -0.010(3) -0.005(3)
C2 0.039(2) 0.052(2) 0.067(3) 0.011(2) 0.001(2) -0.0055(19)
C3 0.050(3) 0.056(2) 0.065(3) 0.006(2) 0.012(2) 0.004(2)
C4 0.072(3) 0.061(3) 0.050(3) 0.004(2) 0.010(2) 0.006(2)
C5 0.062(3) 0.067(3) 0.051(2) -0.004(2) 0.006(2) -0.002(2)
C6 0.105(4) 0.103(4) 0.068(3) -0.001(3) -0.021(3) 0.000(3)
C7 0.121(5) 0.139(6) 0.087(4) -0.013(4) -0.034(4) -0.013(5)
C8 0.115(5) 0.113(5) 0.102(5) -0.041(4) 0.003(4) -0.038(4)
C9 0.112(5) 0.081(4) 0.115(5) -0.014(3) 0.020(4) -0.016(4)
C10 0.073(3) 0.070(3) 0.091(3) -0.010(3) 0.003(3) 0.003(3)
C11 0.053(3) 0.053(2) 0.046(2) -0.0001(18) -0.010(2) 0.001(2)
C12 0.087(4) 0.046(3) 0.077(3) -0.008(2) -0.015(3) -0.010(3)
C13 0.118(5) 0.051(3) 0.089(4) -0.018(3) -0.017(4) 0.006(3)
C14 0.090(4) 0.082(4) 0.081(4) -0.015(3) 0.001(3) 0.034(3)
C15 0.059(3) 0.071(3) 0.072(3) -0.005(2) 0.004(2) 0.014(2)
C16 0.044(2) 0.053(2) 0.046(2) -0.0012(18) -0.0053(19) 0.008(2)
C17 0.045(2) 0.060(3) 0.054(2) 0.0068(19) 0.008(2) 0.013(2)
C18 0.036(2) 0.068(3) 0.092(3) -0.010(2) 0.002(2) -0.003(2)
C19 0.058(3) 0.077(4) 0.098(4) 0.001(3) 0.011(3) -0.013(3)
C20 0.043(3) 0.089(4) 0.090(4) 0.004(3) -0.007(3) 0.003(3)
C21 0.046(2) 0.047(2) 0.055(2) 0.0020(19) 0.006(2) -0.0094(19)
C22 0.047(2) 0.048(2) 0.065(3) 0.003(2) 0.013(2) 0.0047(19)
C23 0.071(3) 0.054(3) 0.045(2) -0.003(2) 0.013(2) 0.011(2)
C24 0.062(3) 0.075(3) 0.044(2) -0.012(2) 0.008(2) 0.000(2)
C25 0.088(4) 0.104(4) 0.072(3) -0.008(3) -0.013(3) 0.001(3)
C26 0.105(5) 0.154(6) 0.085(4) -0.026(4) -0.021(4) -0.028(5)
C27 0.130(6) 0.127(6) 0.089(4) -0.040(4) 0.005(4) -0.047(5)
C28 0.118(5) 0.064(3) 0.116(5) -0.026(3) 0.026(4) -0.021(3)
C29 0.084(4) 0.059(3) 0.083(3) -0.012(3) 0.005(3) 0.000(3)
C30 0.051(2) 0.050(2) 0.043(2) -0.0025(17) -0.0061(19) 0.000(2)
C31 0.077(3) 0.060(3) 0.066(3) -0.004(2) 0.005(3) -0.004(3)
C32 0.109(4) 0.057(3) 0.071(3) -0.003(2) -0.007(3) 0.021(3)
C33 0.085(4) 0.075(3) 0.064(3) -0.005(2) -0.003(3) 0.031(3)
C34 0.056(3) 0.076(3) 0.057(3) 0.002(2) 0.003(2) 0.016(2)
C35 0.046(2) 0.058(3) 0.042(2) -0.0015(18) -0.0047(19) 0.009(2)
C36 0.041(2) 0.059(3) 0.055(2) 0.0006(18) 0.0041(19) 0.001(2)
C37 0.045(3) 0.074(3) 0.088(3) -0.017(2) 0.008(2) -0.008(2)
C38 0.061(3) 0.067(3) 0.106(4) -0.003(3) 0.015(3) -0.015(3)

loop_
_atom_type_symbol
_atom_type_description
_atom_type_scat_dispersion_real
_atom_type_scat_dispersion_imag
_atom_type_scat_source
C C 0.0033 0.0016 'International Tables Vol C Tables 4.2.6.8 and 6.1.1.4'
H H 0.0000 0.0000 'International Tables Vol C Tables 4.2.6.8 and 6.1.1.4'
O O 0.0106 0.0060 'International Tables Vol C Tables 4.2.6.8 and 6.1.1.4'
F F 0.0171 0.0103 'International Tables Vol C Tables 4.2.6.8 and 6.1.1.4'

loop_
_geom_angle_atom_site_label_1
_geom_angle_atom_site_label_2
_geom_angle_atom_site_label_3
_geom_angle
_geom_angle_site_symmetry_1
_geom_angle_site_symmetry_3
_geom_angle_publ_flag
F3 C1 F2 106.9(4) . . ?
F3 C1 F1 105.7(4) . . ?
F2 C1 F1 106.7(4) . . ?
F3 C1 C2 113.6(4) . . ?
F2 C1 C2 112.0(4) . . ?
F1 C1 C2 111.4(4) . . ?
C3 C2 C11 123.8(4) . . ?
C3 C2 C1 119.9(4) . . ?
C11 C2 C1 116.3(4) . . ?
C2 C3 C4 123.6(4) . . ?
C2 C3 H3 118.2 . . ?
C4 C3 H3 118.2 . . ?
O1 C4 C5 122.6(4) . . ?
O1 C4 C3 117.8(4) . . ?
C5 C4 C3 119.6(4) . . ?
C10 C5 C6 118.1(4) . . ?
C10 C5 C4 122.3(4) . . ?
C6 C5 C4 119.6(4) . . ?
C7 C6 C5 119.6(5) . . ?
C7 C6 H6 120.2 . . ?
C5 C6 H6 120.2 . . ?
C6 C7 C8 120.7(5) . . ?
C6 C7 H7 119.6 . . ?
C8 C7 H7 119.6 . . ?
C9 C8 C7 120.9(5) . . ?
C9 C8 H8 119.6 . . ?
C7 C8 H8 119.6 . . ?
C8 C9 C10 118.9(5) . . ?
C8 C9 H9 120.6 . . ?
C10 C9 H9 120.6 . . ?
C9 C10 C5 121.8(5) . . ?
C9 C10 H10 119.1 . . ?
C5 C10 H10 119.1 . . ?
C12 C11 C16 118.6(4) . . ?
C12 C11 C2 121.1(4) . . ?
C16 C11 C2 120.3(3) . . ?
C13 C12 C11 121.1(5) . . ?
C13 C12 H12 119.4 . . ?
C11 C12 H12 119.4 . . ?
C14 C13 C12 120.6(5) . . ?
C14 C13 H13 119.7 . . ?
C12 C13 H13 119.7 . . ?
C13 C14 C15 120.0(5) . . ?
C13 C14 H14 120.0 . . ?
C15 C14 H14 120.0 . . ?
C14 C15 C16 121.0(5) . . ?
C14 C15 H15 119.5 . . ?
C16 C15 H15 119.5 . . ?
C15 C16 C11 118.7(4) . . ?
C15 C16 C17 120.5(4) . . ?
C11 C16 C17 120.8(3) . . ?
C18 C17 C16 127.5(4) . . ?
C18 C17 H17 116.3 . . ?
C16 C17 H17 116.3 . . ?
C17 C18 C19 121.5(4) . . ?
C17 C18 H18 119.2 . . ?
C19 C18 H18 119.2 . . ?
O2 C19 C18 124.5(5) . . ?
O2 C19 H19 117.8 . . ?
C18 C19 H19 117.8 . . ?
F4 C20 F5 106.5(4) . . ?
F4 C20 F6 106.3(4) . . ?
F5 C20 F6 105.9(4) . . ?
F4 C20 C21 112.6(4) . . ?
F5 C20 C21 110.9(4) . . ?
F6 C20 C21 114.0(4) . . ?
C22 C21 C30 123.4(4) . . ?
C22 C21 C20 119.5(4) . . ?
C30 C21 C20 117.0(4) . . ?
C21 C22 C23 122.9(4) . . ?
C21 C22 H22 118.6 . . ?
C23 C22 H22 118.6 . . ?
O3 C23 C24 122.5(4) . . ?
O3 C23 C22 118.8(4) . . ?
C24 C23 C22 118.6(3) . . ?
C29 C24 C25 119.5(4) . . ?
C29 C24 C23 121.4(4) . . ?
C25 C24 C23 119.1(4) . . ?
C26 C25 C24 119.6(5) . . ?
C26 C25 H25 120.2 . . ?
C24 C25 H25 120.2 . . ?
C27 C26 C25 119.6(6) . . ?
C27 C26 H26 120.2 . . ?
C25 C26 H26 120.2 . . ?
C26 C27 C28 120.9(6) . . ?
C26 C27 H27 119.6 . . ?
C28 C27 H27 119.6 . . ?
C29 C28 C27 120.4(5) . . ?
C29 C28 H28 119.8 . . ?
C27 C28 H28 119.8 . . ?
C28 C29 C24 120.0(5) . . ?
C28 C29 H29 120.0 . . ?
C24 C29 H29 120.0 . . ?
C31 C30 C35 118.5(4) . . ?
C31 C30 C21 119.2(4) . . ?
C35 C30 C21 122.2(3) . . ?
C32 C31 C30 121.7(5) . . ?
C32 C31 H31 119.1 . . ?
C30 C31 H31 119.1 . . ?
C33 C32 C31 119.7(4) . . ?
C33 C32 H32 120.2 . . ?
C31 C32 H32 120.2 . . ?
C32 C33 C34 119.9(5) . . ?
C32 C33 H33 120.1 . . ?
C34 C33 H33 120.1 . . ?
C33 C34 C35 121.0(4) . . ?
C33 C34 H34 119.5 . . ?
C35 C34 H34 119.5 . . ?
C30 C35 C34 119.1(4) . . ?
C30 C35 C36 120.3(3) . . ?
C34 C35 C36 120.6(4) . . ?
C37 C36 C35 127.7(4) . . ?
C37 C36 H36 116.1 . . ?
C35 C36 H36 116.1 . . ?
C36 C37 C38 122.6(4) . . ?
C36 C37 H37 118.7 . . ?
C38 C37 H37 118.7 . . ?
O4 C38 C37 126.3(5) . . ?
O4 C38 H38 116.8 . . ?
C37 C38 H38 116.8 . . ?

loop_
_geom_bond_atom_site_label_1
_geom_bond_atom_site_label_2
_geom_bond_distance
_geom_bond_site_symmetry_2
_geom_bond_publ_flag
F1 C1 1.329(5) . ?
F2 C1 1.322(5) . ?
F3 C1 1.318(5) . ?
F4 C20 1.307(5) . ?
F5 C20 1.313(5) . ?
F6 C20 1.322(5) . ?
O1 C4 1.209(4) . ?
O2 C19 1.198(5) . ?
O3 C23 1.204(4) . ?
O4 C38 1.207(5) . ?
C1 C2 1.493(5) . ?
C2 C3 1.319(5) . ?
C2 C11 1.478(5) . ?
C3 C4 1.500(5) . ?
C3 H3 0.9300 . ?
C4 C5 1.462(5) . ?
C5 C10 1.393(5) . ?
C5 C6 1.393(6) . ?
C6 C7 1.368(7) . ?
C6 H6 0.9300 . ?
C7 C8 1.375(7) . ?
C7 H7 0.9300 . ?
C8 C9 1.358(7) . ?
C8 H8 0.9300 . ?
C9 C10 1.368(6) . ?
C9 H9 0.9300 . ?
C10 H10 0.9300 . ?
C11 C12 1.378(5) . ?
C11 C16 1.411(5) . ?
C12 C13 1.373(6) . ?
C12 H12 0.9300 . ?
C13 C14 1.355(7) . ?
C13 H13 0.9300 . ?
C14 C15 1.373(6) . ?
C14 H14 0.9300 . ?
C15 C16 1.389(5) . ?
C15 H15 0.9300 . ?
C16 C17 1.465(5) . ?
C17 C18 1.319(5) . ?
C17 H17 0.9300 . ?
C18 C19 1.445(6) . ?
C18 H18 0.9300 . ?
C19 H19 0.9300 . ?
C20 C21 1.485(5) . ?
C21 C22 1.333(5) . ?
C21 C30 1.471(5) . ?
C22 C23 1.495(5) . ?
C22 H22 0.9300 . ?
C23 C24 1.487(5) . ?
C24 C29 1.379(5) . ?
C24 C25 1.386(6) . ?
C25 C26 1.380(7) . ?
C25 H25 0.9300 . ?
C26 C27 1.360(7) . ?
C26 H26 0.9300 . ?
C27 C28 1.361(8) . ?
C27 H27 0.9300 . ?
C28 C29 1.359(6) . ?
C28 H28 0.9300 . ?
C29 H29 0.9300 . ?
C30 C31 1.390(5) . ?
C30 C35 1.391(5) . ?
C31 C32 1.370(6) . ?
C31 H31 0.9300 . ?
C32 C33 1.369(6) . ?
C32 H32 0.9300 . ?
C33 C34 1.376(6) . ?
C33 H33 0.9300 . ?
C34 C35 1.392(5) . ?
C34 H34 0.9300 . ?
C35 C36 1.473(5) . ?
C36 C37 1.315(5) . ?
C36 H36 0.9300 . ?
C37 C38 1.429(6) . ?
C37 H37 0.9300 . ?
C38 H38 0.9300 . ?

loop_
_geom_torsion_atom_site_label_1
_geom_torsion_atom_site_label_2
_geom_torsion_atom_site_label_3
_geom_torsion_atom_site_label_4
_geom_torsion
_geom_torsion_site_symmetry_1
_geom_torsion_site_symmetry_2
_geom_torsion_site_symmetry_3
_geom_torsion_site_symmetry_4
_geom_torsion_publ_flag
F3 C1 C2 C3 -3.8(6) . . . . ?
F2 C1 C2 C3 117.5(5) . . . . ?
F1 C1 C2 C3 -123.1(4) . . . . ?
F3 C1 C2 C11 176.0(4) . . . . ?
F2 C1 C2 C11 -62.7(5) . . . . ?
F1 C1 C2 C11 56.7(5) . . . . ?
C11 C2 C3 C4 5.1(6) . . . . ?
C1 C2 C3 C4 -175.1(4) . . . . ?
C2 C3 C4 O1 57.9(6) . . . . ?
C2 C3 C4 C5 -122.7(4) . . . . ?
O1 C4 C5 C10 -179.6(4) . . . . ?
C3 C4 C5 C10 1.1(6) . . . . ?
O1 C4 C5 C6 -0.7(6) . . . . ?
C3 C4 C5 C6 180.0(4) . . . . ?
C10 C5 C6 C7 -0.7(7) . . . . ?
C4 C5 C6 C7 -179.6(5) . . . . ?
C5 C6 C7 C8 -1.2(9) . . . . ?
C6 C7 C8 C9 2.9(10) . . . . ?
C7 C8 C9 C10 -2.7(9) . . . . ?
C8 C9 C10 C5 0.8(8) . . . . ?
C6 C5 C10 C9 0.9(7) . . . . ?
C4 C5 C10 C9 179.8(4) . . . . ?
C3 C2 C11 C12 -103.5(5) . . . . ?
C1 C2 C11 C12 76.7(5) . . . . ?
C3 C2 C11 C16 75.6(5) . . . . ?
C1 C2 C11 C16 -104.2(4) . . . . ?
C16 C11 C12 C13 0.0(6) . . . . ?
C2 C11 C12 C13 179.2(4) . . . . ?
C11 C12 C13 C14 0.4(7) . . . . ?
C12 C13 C14 C15 -0.6(7) . . . . ?
C13 C14 C15 C16 0.3(7) . . . . ?
C14 C15 C16 C11 0.1(6) . . . . ?
C14 C15 C16 C17 -179.8(4) . . . . ?
C12 C11 C16 C15 -0.3(5) . . . . ?
C2 C11 C16 C15 -179.4(3) . . . . ?
C12 C11 C16 C17 179.6(3) . . . . ?
C2 C11 C16 C17 0.5(5) . . . . ?
C15 C16 C17 C18 26.6(6) . . . . ?
C11 C16 C17 C18 -153.2(4) . . . . ?
C16 C17 C18 C19 179.9(4) . . . . ?
C17 C18 C19 O2 -177.1(5) . . . . ?
F4 C20 C21 C22 125.4(4) . . . . ?
F5 C20 C21 C22 -115.3(5) . . . . ?
F6 C20 C21 C22 4.2(6) . . . . ?
F4 C20 C21 C30 -52.2(5) . . . . ?
F5 C20 C21 C30 67.1(5) . . . . ?
F6 C20 C21 C30 -173.4(4) . . . . ?
C30 C21 C22 C23 -8.0(6) . . . . ?
C20 C21 C22 C23 174.6(4) . . . . ?
C21 C22 C23 O3 -58.6(5) . . . . ?
C21 C22 C23 C24 123.1(4) . . . . ?
O3 C23 C24 C29 179.6(4) . . . . ?
C22 C23 C24 C29 -2.2(6) . . . . ?
O3 C23 C24 C25 1.0(6) . . . . ?
C22 C23 C24 C25 179.2(4) . . . . ?
C29 C24 C25 C26 -0.1(7) . . . . ?
C23 C24 C25 C26 178.5(4) . . . . ?
C24 C25 C26 C27 0.1(9) . . . . ?
C25 C26 C27 C28 0.1(10) . . . . ?
C26 C27 C28 C29 -0.3(9) . . . . ?
C27 C28 C29 C24 0.4(8) . . . . ?
C25 C24 C29 C28 -0.1(7) . . . . ?
C23 C24 C29 C28 -178.7(4) . . . . ?
C22 C21 C30 C31 105.7(4) . . . . ?
C20 C21 C30 C31 -76.8(5) . . . . ?
C22 C21 C30 C35 -72.1(5) . . . . ?
C20 C21 C30 C35 105.3(4) . . . . ?
C35 C30 C31 C32 0.8(6) . . . . ?
C21 C30 C31 C32 -177.1(4) . . . . ?
C30 C31 C32 C33 -0.7(7) . . . . ?
C31 C32 C33 C34 -0.1(7) . . . . ?
C32 C33 C34 C35 0.7(6) . . . . ?
C31 C30 C35 C34 -0.2(5) . . . . ?
C21 C30 C35 C34 177.7(3) . . . . ?
C31 C30 C35 C36 177.6(3) . . . . ?
C21 C30 C35 C36 -4.6(5) . . . . ?
C33 C34 C35 C30 -0.6(5) . . . . ?
C33 C34 C35 C36 -178.3(3) . . . . ?
C30 C35 C36 C37 160.4(4) . . . . ?
C34 C35 C36 C37 -21.9(6) . . . . ?
C35 C36 C37 C38 -179.5(4) . . . . ?
C36 C37 C38 O4 177.7(5) . . . . ?
